data_7226785
loop_
_publ_author_name
'Das, Debasis'
'Das, Sudhanshu'
'Adhikary, Jaydeep'
'Chakraborty, Prateeti'
'Chakraborty, Tonmoy'

_publ_section_title
;
 Macrocyclization of N, N&#x2032;-propylenebis(3-formyl-5-tert
 butylsalicylaldimine): a ratiometric fluorescence chemodosimeter for ZnII
;
_journal_name_full 'RSC Adv.'
_journal_paper_doi 10.1039/C6RA05478A
_journal_year 2016
_chemical_formula_moiety 'C30 H38 N6 O8 Zn2'
_chemical_formula_sum 'C30 H38 N6 O8 Zn2'
_chemical_formula_weight 741.40
_space_group_crystal_system monoclinic
_space_group_IT_number 14
_space_group_name_Hall '-P 2yn'
_space_group_name_H-M_alt 'P 1 21/n 1'
_symmetry_space_group_name_Hall '-P 2yn'
_symmetry_space_group_name_H-M 'P 1 21/n 1'
_atom_sites_solution_hydrogens geom
_audit_creation_method SHELXL-2014/7
_audit_update_record
;
2016-07-25 deposited with the CCDC.
2016-10-10 downloaded from the CCDC.
;
_cell_angle_alpha 90
_cell_angle_beta 103.105(9)
_cell_angle_gamma 90
_cell_formula_units_Z 2
_cell_length_a 7.1937(15)
_cell_length_b 19.343(4)
_cell_length_c 11.985(3)
_cell_measurement_reflns_used 3199
_cell_measurement_temperature 293(2)
_cell_measurement_theta_max 22.26
_cell_measurement_theta_min 2.04
_cell_volume 1624.3(6)
_computing_cell_refinement 'BRUKER SMART'
_computing_data_collection 'BRUKER SMART'
_computing_data_reduction 'BRUKER SAINT'
_computing_molecular_graphics 'Ortep3 for Windows (Farrugia,1997)'
_computing_publication_material 'Wingx 1.80.05 (Farrugia, 1999)'
_computing_structure_refinement 'SHELXL-2014/7 (Sheldrick, 2014)'
_computing_structure_solution 'SHELX97 (Sheldrick, 2008)'
_diffrn_ambient_temperature 293(2)
_diffrn_measured_fraction_theta_full 0.996
_diffrn_measured_fraction_theta_max 0.996
_diffrn_measurement_device_type 'BRUKER SMART APEX CCD DIFFRACTOMETER'
_diffrn_measurement_method 'OMEGA-PHI SCAN'
_diffrn_radiation_monochromator graphite
_diffrn_radiation_source 'fine-focus sealed tube'
_diffrn_radiation_type MoK\a
_diffrn_radiation_wavelength 0.71073
_diffrn_reflns_av_R_equivalents 0.0545
_diffrn_reflns_av_unetI/netI 0.0277
_diffrn_reflns_Laue_measured_fraction_full 0.996
_diffrn_reflns_Laue_measured_fraction_max 0.996
_diffrn_reflns_limit_h_max 7
_diffrn_reflns_limit_h_min -7
_diffrn_reflns_limit_k_max 20
_diffrn_reflns_limit_k_min -20
_diffrn_reflns_limit_l_max 12
_diffrn_reflns_limit_l_min -12
_diffrn_reflns_number 14895
_diffrn_reflns_point_group_measured_fraction_full 0.996
_diffrn_reflns_point_group_measured_fraction_max 0.996
_diffrn_reflns_theta_full 22.256
_diffrn_reflns_theta_max 22.256
_diffrn_reflns_theta_min 2.038
_exptl_absorpt_coefficient_mu 1.535
_exptl_absorpt_correction_T_max 0.623
_exptl_absorpt_correction_T_min 0.492
_exptl_absorpt_correction_type multi-scan
_exptl_absorpt_process_details BRUKER
_exptl_crystal_colour yellow
_exptl_crystal_density_diffrn 1.516
_exptl_crystal_description needle
_exptl_crystal_F_000 768
_exptl_crystal_size_max 0.35
_exptl_crystal_size_mid 0.22
_exptl_crystal_size_min 0.20
_refine_diff_density_max 0.320
_refine_diff_density_min -0.215
_refine_diff_density_rms 0.062
_refine_ls_extinction_method none
_refine_ls_goodness_of_fit_ref 1.093
_refine_ls_hydrogen_treatment constr
_refine_ls_matrix_type full
_refine_ls_number_parameters 208
_refine_ls_number_reflns 2055
_refine_ls_number_restraints 0
_refine_ls_restrained_S_all 1.093
_refine_ls_R_factor_all 0.0388
_refine_ls_R_factor_gt 0.0309
_refine_ls_shift/su_max 0.000
_refine_ls_shift/su_mean 0.000
_refine_ls_structure_factor_coef Fsqd
_refine_ls_weighting_details 'w=1/[\s^2^(Fo^2^)+(0.0475P)^2^+0.6267P] where P=(Fo^2^+2Fc^2^)/3'
_refine_ls_weighting_scheme calc
_refine_ls_wR_factor_gt 0.0816
_refine_ls_wR_factor_ref 0.0855
_reflns_Friedel_coverage 0.000
_reflns_number_gt 1753
_reflns_number_total 2055
_reflns_threshold_expression 'I > 2\s(I)'
_cod_data_source_file c6ra05478a2.cif
_cod_data_source_block 1
_cod_depositor_comments
;
The following automatic conversions were performed:

'_exptl_absorpt_correction_type' value 'MULTI-SCAN' changed to
'multi-scan' according to
/usr/data/users/saulius/crontab/automatic-downloads/rss-feeds/RSC/lib/dictionaries/cif_core.dic
dictionary named 'cif_core.dic' version 2.4.2 from 2011-04-26.

Automatic conversion script
Id: cif_fix_values 4268 2015-11-12 08:31:59Z antanas 
;
_cod_database_code 7226785
_shelx_shelxl_version_number 2014/7
_shelx_space_group_comment
;
The symmetry employed for this shelxl refinement is uniquely defined
by the following loop, which should always be used as a source of
symmetry information in preference to the above space-group names.
They are only intended as comments.
;

loop_
_space_group_symop_operation_xyz
'x, y, z'
'-x+1/2, y+1/2, -z+1/2'
'-x, -y, -z'
'x-1/2, -y-1/2, z-1/2'

loop_
_atom_site_label
_atom_site_type_symbol
_atom_site_fract_x
_atom_site_fract_y
_atom_site_fract_z
_atom_site_U_iso_or_equiv
_atom_site_adp_type
_atom_site_occupancy
_atom_site_site_symmetry_order
_atom_site_calc_flag
_atom_site_refinement_flags_posn
_atom_site_refinement_flags_adp
Zn1 Zn 0.09312(5) 0.42299(2) 0.02044(3) 0.03078(18) Uani 1 1 d . .
N1 N -0.0418(4) 0.65218(14) 0.1034(2) 0.0341(7) Uani 1 1 d . .
N2 N 0.3833(4) 0.40651(14) 0.0706(3) 0.0377(8) Uani 1 1 d . .
N3 N -0.0137(5) 0.34105(19) 0.1929(3) 0.0516(9) Uani 1 1 d . .
O1 O 0.1433(3) 0.52448(10) 0.07211(19) 0.0331(6) Uani 1 1 d . .
O2 O -0.0392(4) 0.40061(14) 0.1484(2) 0.0533(7) Uani 1 1 d . .
O3 O 0.1089(6) 0.30375(16) 0.1670(3) 0.0833(11) Uani 1 1 d . .
O4 O -0.1078(5) 0.32423(19) 0.2616(3) 0.0874(12) Uani 1 1 d . .
C1 C 0.2779(4) 0.54573(17) 0.1594(3) 0.0297(8) Uani 1 1 d . .
C2 C 0.4497(5) 0.50718(17) 0.1977(3) 0.0331(8) Uani 1 1 d . .
C3 C 0.5875(5) 0.52970(18) 0.2923(3) 0.0379(9) Uani 1 1 d . .
H3 H 0.6993 0.5041 0.3139 0.045 Uiso 1 1 calc R U
C4 C 0.5679(5) 0.58793(17) 0.3562(3) 0.0361(9) Uani 1 1 d . .
C5 C 0.7208(5) 0.60869(19) 0.4622(3) 0.0433(10) Uani 1 1 d . .
C6 C 0.9029(7) 0.6313(3) 0.4245(4) 0.0806(16) Uani 1 1 d . .
H6A H 0.9453 0.5944 0.3827 0.121 Uiso 1 1 calc R U
H6B H 0.8757 0.6714 0.3763 0.121 Uiso 1 1 calc R U
H6C H 1.0012 0.6421 0.4909 0.121 Uiso 1 1 calc R U
C7 C 0.6571(8) 0.6668(3) 0.5270(4) 0.107(2) Uani 1 1 d . .
H7A H 0.6238 0.7060 0.4772 0.160 Uiso 1 1 calc R U
H7B H 0.5480 0.6525 0.5547 0.160 Uiso 1 1 calc R U
H7C H 0.7588 0.6793 0.5906 0.160 Uiso 1 1 calc R U
C8 C 0.7730(7) 0.5472(3) 0.5423(4) 0.0718(14) Uani 1 1 d . .
H8A H 0.8141 0.5095 0.5017 0.108 Uiso 1 1 calc R U
H8B H 0.8743 0.5600 0.6059 0.108 Uiso 1 1 calc R U
H8C H 0.6635 0.5332 0.5700 0.108 Uiso 1 1 calc R U
C9 C 0.4038(5) 0.62585(18) 0.3154(3) 0.0371(9) Uani 1 1 d . .
H9 H 0.3860 0.6660 0.3544 0.044 Uiso 1 1 calc R U
C10 C 0.2621(5) 0.60746(17) 0.2187(3) 0.0330(8) Uani 1 1 d . .
C11 C 0.1045(5) 0.65546(18) 0.1878(3) 0.0368(9) Uani 1 1 d . .
H11 H 0.1097 0.6938 0.2354 0.044 Uiso 1 1 calc R U
C12 C -0.1838(5) 0.70848(18) 0.0960(3) 0.0444(10) Uani 1 1 d . .
H12A H -0.1778 0.7382 0.0317 0.053 Uiso 1 1 calc R U
H12B H -0.1519 0.7362 0.1652 0.053 Uiso 1 1 calc R U
C13 C -0.3837(5) 0.68118(19) 0.0813(3) 0.0458(10) Uani 1 1 d . .
H13A H -0.3818 0.6432 0.1344 0.055 Uiso 1 1 calc R U
H13B H -0.4629 0.7174 0.1021 0.055 Uiso 1 1 calc R U
C14 C -0.4734(5) 0.6567(2) -0.0364(4) 0.0522(11) Uani 1 1 d . .
H14A H -0.6074 0.6474 -0.0409 0.063 Uiso 1 1 calc R U
H14B H -0.4658 0.6933 -0.0905 0.063 Uiso 1 1 calc R U
C15 C 0.4961(5) 0.44433(18) 0.1438(3) 0.0394(9) Uani 1 1 d . .
H15 H 0.6225 0.4298 0.1648 0.047 Uiso 1 1 calc R U

loop_
_atom_site_aniso_label
_atom_site_aniso_U_11
_atom_site_aniso_U_22
_atom_site_aniso_U_33
_atom_site_aniso_U_23
_atom_site_aniso_U_13
_atom_site_aniso_U_12
Zn1 0.0295(3) 0.0251(3) 0.0353(3) -0.00098(17) 0.00241(19) 0.00144(16)
N1 0.0310(16) 0.0302(16) 0.0385(18) -0.0038(13) 0.0026(15) 0.0034(12)
N2 0.0311(17) 0.0315(16) 0.046(2) -0.0075(14) 0.0006(15) 0.0054(13)
N3 0.047(2) 0.056(2) 0.046(2) 0.0105(19) -0.0013(18) -0.0094(18)
O1 0.0332(13) 0.0265(13) 0.0342(14) -0.0042(10) -0.0036(11) 0.0015(10)
O2 0.0529(17) 0.0513(17) 0.0588(19) 0.0252(15) 0.0192(14) 0.0094(13)
O3 0.120(3) 0.049(2) 0.083(3) 0.0103(17) 0.026(2) 0.016(2)
O4 0.075(2) 0.112(3) 0.075(2) 0.046(2) 0.015(2) -0.023(2)
C1 0.0276(19) 0.0292(19) 0.032(2) 0.0041(16) 0.0059(16) -0.0037(15)
C2 0.032(2) 0.030(2) 0.036(2) 0.0005(16) 0.0054(16) 0.0009(16)
C3 0.030(2) 0.039(2) 0.041(2) -0.0007(18) 0.0003(18) 0.0032(15)
C4 0.035(2) 0.036(2) 0.033(2) -0.0037(17) -0.0004(17) 0.0003(16)
C5 0.038(2) 0.042(2) 0.043(2) -0.0078(19) -0.0059(18) 0.0023(17)
C6 0.064(3) 0.102(4) 0.066(3) -0.003(3) -0.007(3) -0.031(3)
C7 0.087(4) 0.124(5) 0.080(4) -0.061(4) -0.041(3) 0.049(4)
C8 0.071(3) 0.081(3) 0.050(3) 0.002(3) -0.013(2) -0.007(3)
C9 0.041(2) 0.033(2) 0.036(2) -0.0065(16) 0.0044(18) 0.0010(16)
C10 0.0310(19) 0.030(2) 0.036(2) -0.0030(17) 0.0027(17) -0.0017(15)
C11 0.038(2) 0.030(2) 0.041(2) -0.0085(16) 0.0064(19) 0.0018(16)
C12 0.038(2) 0.035(2) 0.054(3) -0.0091(18) -0.0030(19) 0.0097(17)
C13 0.040(2) 0.036(2) 0.062(3) -0.0116(19) 0.013(2) 0.0091(17)
C14 0.037(2) 0.042(2) 0.071(3) -0.019(2) -0.004(2) 0.0113(17)
C15 0.031(2) 0.036(2) 0.047(2) -0.0044(19) 0.0009(18) 0.0058(17)

loop_
_atom_type_symbol
_atom_type_description
_atom_type_scat_dispersion_real
_atom_type_scat_dispersion_imag
_atom_type_scat_source
C C 0.0033 0.0016 'International Tables Vol C Tables 4.2.6.8 and 6.1.1.4'
H H 0.0000 0.0000 'International Tables Vol C Tables 4.2.6.8 and 6.1.1.4'
N N 0.0061 0.0033 'International Tables Vol C Tables 4.2.6.8 and 6.1.1.4'
O O 0.0106 0.0060 'International Tables Vol C Tables 4.2.6.8 and 6.1.1.4'
Zn Zn 0.2839 1.4301 'International Tables Vol C Tables 4.2.6.8 and 6.1.1.4'

loop_
_geom_angle_atom_site_label_1
_geom_angle_atom_site_label_2
_geom_angle_atom_site_label_3
_geom_angle
_geom_angle_site_symmetry_1
_geom_angle_site_symmetry_3
O2 Zn1 N1 110.97(12) . 3_565
O2 Zn1 N2 111.39(12) . .
N1 Zn1 N2 96.06(11) 3_565 .
O2 Zn1 O1 93.23(11) . .
N1 Zn1 O1 151.82(11) 3_565 .
N2 Zn1 O1 87.87(10) . .
O2 Zn1 O1 92.32(10) . 3_565
N1 Zn1 O1 88.22(10) 3_565 3_565
N2 Zn1 O1 152.25(11) . 3_565
O1 Zn1 O1 76.18(9) . 3_565
C11 N1 C12 116.2(3) . .
C11 N1 Zn1 125.9(2) . 3_565
C12 N1 Zn1 118.0(2) . 3_565
C15 N2 C14 114.3(3) . 3_565
C15 N2 Zn1 123.6(2) . .
C14 N2 Zn1 121.6(2) 3_565 .
O4 N3 O3 123.4(4) . .
O4 N3 O2 118.5(4) . .
O3 N3 O2 118.0(4) . .
C1 O1 Zn1 125.50(19) . .
C1 O1 Zn1 129.5(2) . 3_565
Zn1 O1 Zn1 103.82(9) . 3_565
N3 O2 Zn1 117.8(3) . .
O1 C1 C10 122.4(3) . .
O1 C1 C2 121.2(3) . .
C10 C1 C2 116.4(3) . .
C3 C2 C1 120.1(3) . .
C3 C2 C15 115.5(3) . .
C1 C2 C15 124.3(3) . .
C4 C3 C2 124.0(3) . .
C4 C3 H3 118.0 . .
C2 C3 H3 118.0 . .
C9 C4 C3 114.9(3) . .
C9 C4 C5 123.3(3) . .
C3 C4 C5 121.8(3) . .
C7 C5 C8 108.7(4) . .
C7 C5 C4 112.4(3) . .
C8 C5 C4 110.3(3) . .
C7 C5 C6 108.6(4) . .
C8 C5 C6 107.6(4) . .
C4 C5 C6 109.2(3) . .
C5 C6 H6A 109.5 . .
C5 C6 H6B 109.5 . .
H6A C6 H6B 109.5 . .
C5 C6 H6C 109.5 . .
H6A C6 H6C 109.5 . .
H6B C6 H6C 109.5 . .
C5 C7 H7A 109.5 . .
C5 C7 H7B 109.5 . .
H7A C7 H7B 109.5 . .
C5 C7 H7C 109.5 . .
H7A C7 H7C 109.5 . .
H7B C7 H7C 109.5 . .
C5 C8 H8A 109.5 . .
C5 C8 H8B 109.5 . .
H8A C8 H8B 109.5 . .
C5 C8 H8C 109.5 . .
H8A C8 H8C 109.5 . .
H8B C8 H8C 109.5 . .
C4 C9 C10 124.0(3) . .
C4 C9 H9 118.0 . .
C10 C9 H9 118.0 . .
C9 C10 C1 120.3(3) . .
C9 C10 C11 115.4(3) . .
C1 C10 C11 124.3(3) . .
N1 C11 C10 128.6(3) . .
N1 C11 H11 115.7 . .
C10 C11 H11 115.7 . .
N1 C12 C13 112.1(3) . .
N1 C12 H12A 109.2 . .
C13 C12 H12A 109.2 . .
N1 C12 H12B 109.2 . .
C13 C12 H12B 109.2 . .
H12A C12 H12B 107.9 . .
C14 C13 C12 114.8(3) . .
C14 C13 H13A 108.6 . .
C12 C13 H13A 108.6 . .
C14 C13 H13B 108.6 . .
C12 C13 H13B 108.6 . .
H13A C13 H13B 107.5 . .
N2 C14 C13 113.6(3) 3_565 .
N2 C14 H14A 108.8 3_565 .
C13 C14 H14A 108.8 . .
N2 C14 H14B 108.8 3_565 .
C13 C14 H14B 108.8 . .
H14A C14 H14B 107.7 . .
N2 C15 C2 127.6(3) . .
N2 C15 H15 116.2 . .
C2 C15 H15 116.2 . .

loop_
_geom_bond_atom_site_label_1
_geom_bond_atom_site_label_2
_geom_bond_distance
_geom_bond_site_symmetry_2
Zn1 O2 2.026(3) .
Zn1 N1 2.051(3) 3_565
Zn1 N2 2.062(3) .
Zn1 O1 2.066(2) .
Zn1 O1 2.074(2) 3_565
N1 C11 1.285(4) .
N1 C12 1.482(4) .
N1 Zn1 2.051(3) 3_565
N2 C15 1.281(4) .
N2 C14 1.484(4) 3_565
N3 O4 1.223(4) .
N3 O3 1.232(4) .
N3 O2 1.265(4) .
O1 C1 1.319(4) .
O1 Zn1 2.074(2) 3_565
C1 C10 1.407(5) .
C1 C2 1.428(5) .
C2 C3 1.396(5) .
C2 C15 1.451(5) .
C3 C4 1.387(5) .
C3 H3 0.9300 .
C4 C9 1.382(5) .
C4 C5 1.534(5) .
C5 C7 1.496(6) .
C5 C8 1.522(6) .
C5 C6 1.543(6) .
C6 H6A 0.9600 .
C6 H6B 0.9600 .
C6 H6C 0.9600 .
C7 H7A 0.9600 .
C7 H7B 0.9600 .
C7 H7C 0.9600 .
C8 H8A 0.9600 .
C8 H8B 0.9600 .
C8 H8C 0.9600 .
C9 C10 1.405(5) .
C9 H9 0.9300 .
C10 C11 1.447(5) .
C11 H11 0.9300 .
C12 C13 1.504(5) .
C12 H12A 0.9700 .
C12 H12B 0.9700 .
C13 C14 1.490(5) .
C13 H13A 0.9700 .
C13 H13B 0.9700 .
C14 N2 1.484(4) 3_565
C14 H14A 0.9700 .
C14 H14B 0.9700 .
C15 H15 0.9300 .

loop_
_geom_torsion_atom_site_label_1
_geom_torsion_atom_site_label_2
_geom_torsion_atom_site_label_3
_geom_torsion_atom_site_label_4
_geom_torsion
_geom_torsion_site_symmetry_1
_geom_torsion_site_symmetry_4
O4 N3 O2 Zn1 -172.5(3) . .
O3 N3 O2 Zn1 9.5(4) . .
Zn1 O1 C1 C10 -154.0(3) . .
Zn1 O1 C1 C10 11.8(5) 3_565 .
Zn1 O1 C1 C2 26.9(4) . .
Zn1 O1 C1 C2 -167.3(2) 3_565 .
O1 C1 C2 C3 -178.1(3) . .
C10 C1 C2 C3 2.7(5) . .
O1 C1 C2 C15 2.5(5) . .
C10 C1 C2 C15 -176.7(3) . .
C1 C2 C3 C4 1.6(6) . .
C15 C2 C3 C4 -178.9(4) . .
C2 C3 C4 C9 -3.7(5) . .
C2 C3 C4 C5 177.6(3) . .
C9 C4 C5 C7 9.8(6) . .
C3 C4 C5 C7 -171.7(4) . .
C9 C4 C5 C8 131.2(4) . .
C3 C4 C5 C8 -50.2(5) . .
C9 C4 C5 C6 -110.8(4) . .
C3 C4 C5 C6 67.7(5) . .
C3 C4 C9 C10 1.6(5) . .
C5 C4 C9 C10 -179.8(3) . .
C4 C9 C10 C1 2.7(6) . .
C4 C9 C10 C11 -177.9(3) . .
O1 C1 C10 C9 176.2(3) . .
C2 C1 C10 C9 -4.7(5) . .
O1 C1 C10 C11 -3.2(5) . .
C2 C1 C10 C11 175.9(3) . .
C12 N1 C11 C10 178.1(3) . .
Zn1 N1 C11 C10 -2.3(5) 3_565 .
C9 C10 C11 N1 178.9(4) . .
C1 C10 C11 N1 -1.7(6) . .
C11 N1 C12 C13 -129.9(3) . .
Zn1 N1 C12 C13 50.5(4) 3_565 .
N1 C12 C13 C14 -76.9(4) . .
C12 C13 C14 N2 67.9(5) . 3_565
C14 N2 C15 C2 -176.9(4) 3_565 .
Zn1 N2 C15 C2 -5.3(6) . .
C3 C2 C15 N2 166.3(4) . .
C1 C2 C15 N2 -14.3(6) . .
